data_4061748
_journal_name_full Organometallics
_journal_paper_doi 10.1021/om050614i
_journal_year 2005
_chemical_formula_sum 'C17 H22 Ir N O4'
_chemical_formula_weight 496.56
_space_group_IT_number 145
_symmetry_cell_setting trigonal
_symmetry_space_group_name_Hall 'P 32'
_symmetry_space_group_name_H-M 'P 32'
_cell_angle_alpha 90.00
_cell_angle_beta 90.00
_cell_angle_gamma 120.00
_cell_formula_units_Z 3
_cell_length_a 8.2247(8)
_cell_length_b 8.2247(8)
_cell_length_c 22.586(4)
_cell_measurement_temperature 143(2)
_cell_volume 1323.2(3)
_diffrn_ambient_temperature 143(2)
_exptl_crystal_density_diffrn 1.869
_cod_depositor_comments
;
The following automatic conversions were performed:
'_symmetry_cell_setting' value 'Trigonal' changed to 'trigonal' according
to '/home/saulius/struct/CIF-dictionaries/cif_core.dic' dictionary named
'cif_core.dic' version 2.4.1 from 2010-06-29.

Automatic conversion script
Id: cif_fix_enum 1527 2010-12-29 10:47:43Z saulius 
;
_cod_database_code 4061748

loop_
_symmetry_equiv_pos_as_xyz
'x, y, z'
'-y, x-y, z+2/3'
'-x+y, -x, z+1/3'

loop_
_atom_site_label
_atom_site_type_symbol
_atom_site_fract_x
_atom_site_fract_y
_atom_site_fract_z
_atom_site_U_iso_or_equiv
_atom_site_adp_type
_atom_site_occupancy
_atom_site_symmetry_multiplicity
_atom_site_calc_flag
_atom_site_refinement_flags
_atom_site_disorder_assembly
_atom_site_disorder_group
Ir1 Ir 0.64399(12) 1.02059(12) 0.5006(3) 0.0285(2) Uani 1 1 d . . .
O1 O 0.451(3) 1.007(2) 0.5570(7) 0.030(4) Uiso 1 1 d . . .
O2 O 0.643(4) 1.222(3) 0.4468(10) 0.051(7) Uiso 1 1 d . . .
O3 O 0.646(2) 0.823(2) 0.5510(7) 0.026(4) Uiso 1 1 d D . .
O4 O 0.835(3) 1.033(3) 0.4407(9) 0.049(6) Uiso 1 1 d D . .
N1 N 0.423(2) 0.808(2) 0.4429(5) 0.033(6) Uiso 1 1 d D . .
C1 C 0.255(4) 1.105(4) 0.6005(12) 0.056(7) Uiso 1 1 d D . .
H1A H 0.1484 0.9763 0.6020 0.085 Uiso 1 1 calc R . .
H1B H 0.2089 1.1922 0.5926 0.085 Uiso 1 1 calc R . .
H1C H 0.3212 1.1364 0.6385 0.085 Uiso 1 1 calc R . .
C2 C 0.386(3) 1.120(3) 0.5525(10) 0.049(6) Uiso 1 1 d D . .
C3 C 0.398(3) 1.239(3) 0.5046(8) 0.041(5) Uiso 1 1 d D . .
H3 H 0.3148 1.2869 0.5033 0.049 Uiso 1 1 calc R . .
C4 C 0.534(3) 1.287(3) 0.4583(10) 0.042(5) Uiso 1 1 d D . .
C5 C 0.549(4) 1.426(3) 0.4124(11) 0.051(6) Uiso 1 1 d D . .
H5A H 0.6794 1.5288 0.4101 0.077 Uiso 1 1 calc R . .
H5B H 0.4671 1.4753 0.4232 0.077 Uiso 1 1 calc R . .
H5C H 0.5110 1.3631 0.3738 0.077 Uiso 1 1 calc R . .
C6 C 0.762(4) 0.634(3) 0.5894(11) 0.051(6) Uiso 1 1 d D . .
H6A H 0.7965 0.6955 0.6283 0.077 Uiso 1 1 calc R . .
H6B H 0.8531 0.5961 0.5778 0.077 Uiso 1 1 calc R . .
H6C H 0.6365 0.5235 0.5915 0.077 Uiso 1 1 calc R . .
C7 C 0.763(3) 0.770(3) 0.5442(9) 0.032(5) Uiso 1 1 d D . .
C8 C 0.894(3) 0.827(3) 0.4988(8) 0.048(6) Uiso 1 1 d D . .
H8 H 0.9771 0.7784 0.5007 0.057 Uiso 1 1 calc R . .
C9 C 0.920(3) 0.943(3) 0.4512(9) 0.035(5) Uiso 1 1 d D . .
C10 C 1.056(3) 0.971(4) 0.4018(11) 0.052(6) Uiso 1 1 d D . .
H10A H 0.9920 0.8748 0.3714 0.078 Uiso 1 1 calc R . .
H10B H 1.1619 0.9616 0.4178 0.078 Uiso 1 1 calc R . .
H10C H 1.1030 1.0958 0.3842 0.078 Uiso 1 1 calc R . .
C11 C 0.262(2) 0.664(3) 0.4654(5) 0.045(5) Uiso 1 1 d D . .
H11 H 0.2446 0.6503 0.5070 0.054 Uiso 1 1 calc R . .
C12 C 0.127(3) 0.539(3) 0.4285(6) 0.052(6) Uiso 1 1 d D . .
H12 H 0.0171 0.4356 0.4443 0.063 Uiso 1 1 calc R . .
C13 C 0.150(3) 0.562(3) 0.3691(6) 0.057(6) Uiso 1 1 d D . .
H13 H 0.0537 0.4770 0.3433 0.069 Uiso 1 1 calc R . .
C14 C 0.310(2) 0.707(3) 0.3463(5) 0.050(6) Uiso 1 1 d D . .
H14 H 0.3274 0.7212 0.3047 0.060 Uiso 1 1 calc R . .
C15 C 0.445(2) 0.831(2) 0.3834(5) 0.040(5) Uiso 1 1 d D . .
H15 H 0.5555 0.9346 0.3676 0.047 Uiso 1 1 calc R . .
C16 C 0.840(4) 1.211(4) 0.5521(11) 0.034(7) Uiso 1 1 d . . .
H16 H 0.9410 1.3072 0.5302 0.041 Uiso 1 1 calc R . .
C17 C 0.864(4) 1.236(4) 0.6093(13) 0.063(7) Uiso 1 1 d . . .
H17A H 0.7723 1.1479 0.6357 0.076 Uiso 1 1 calc R . .
H17B H 0.9738 1.3414 0.6245 0.076 Uiso 1 1 calc R . .

loop_
_atom_site_aniso_label
_atom_site_aniso_U_11
_atom_site_aniso_U_22
_atom_site_aniso_U_33
_atom_site_aniso_U_23
_atom_site_aniso_U_13
_atom_site_aniso_U_12
Ir1 0.0255(6) 0.0312(7) 0.0325(3) 0.0010(3) 0.0004(3) 0.0169(3)

loop_
_geom_bond_atom_site_label_1
_geom_bond_atom_site_label_2
_geom_bond_distance
_geom_bond_site_symmetry_2
_geom_bond_publ_flag
Ir1 C16 1.97(3) . ?
Ir1 O3 1.988(16) . ?
Ir1 O1 1.994(18) . ?
Ir1 O4 2.04(2) . ?
Ir1 O2 2.06(2) . ?
Ir1 N1 2.209(14) . ?
O1 C2 1.29(3) . ?
O2 C4 1.28(3) . ?
O3 C7 1.26(2) . ?
O4 C9 1.27(2) . ?
N1 C15 1.356(13) . ?
N1 C11 1.358(13) . ?
C1 C2 1.49(2) . ?
C2 C3 1.43(2) . ?
C3 C4 1.43(2) . ?
C4 C5 1.50(2) . ?
C6 C7 1.51(2) . ?
C7 C8 1.39(2) . ?
C8 C9 1.38(2) . ?
C9 C10 1.51(2) . ?
C11 C12 1.357(13) . ?
C12 C13 1.355(13) . ?
C13 C14 1.360(13) . ?
C14 C15 1.358(13) . ?
C16 C17 1.31(4) . ?
